data_7104525
loop_
_publ_author_name
'Dupouy, Gaelle'
'Marchivie, Mathieu'
'Triki, Smail'
'Sala-Pala, Jean'
'G\'omez-Garc\'ia, Carlos J'
'Pillet, S\'ebastien'
'Lecomte, Claude'
'L\'etard, Jean-Fran\,cois'

_publ_section_title
;
 Photoinduced HS state in the first spin-crossover chain containing a
 cyanocarbanion as bridging ligand.
;
_journal_issue 23
_journal_name_full 'Chemical communications (Cambridge, England)'
_journal_page_first 3404
_journal_page_last 3406
_journal_paper_doi 10.1039/b902339a
_journal_volume 34
_journal_year 2009
_chemical_compound_source 'synthesis as described'
_chemical_formula_moiety 'C34 H20 Fe1 N18'
_chemical_formula_sum 'C34 H20 Fe N18'
_chemical_formula_weight 736.53
_chemical_name_systematic
;
?
;
_space_group_IT_number 14
_symmetry_cell_setting monoclinic
_symmetry_Int_Tables_number 14
_symmetry_space_group_name_Hall '-P 2yn'
_symmetry_space_group_name_H-M 'P 1 21/n 1'
_atom_sites_solution_hydrogens geom
_atom_sites_solution_primary direct
_atom_sites_solution_secondary difmap
_audit_conform_dict_location ftp://ftp.iucr.org/pub/cif_core.dic
_audit_conform_dict_name cif_core.dic
_audit_conform_dict_version 2.3
_audit_creation_date 2008-09-25T17:00:40-00:00
_audit_creation_method 'WinGX routine CIF_UPDATE'
_cell_angle_alpha 90
_cell_angle_beta 91.703(2)
_cell_angle_gamma 90
_cell_formula_units_Z 2
_cell_length_a 11.2359(3)
_cell_length_b 12.2079(2)
_cell_length_c 11.8655(2)
_cell_measurement_reflns_used 10058
_cell_measurement_temperature 100(2)
_cell_measurement_theta_max 27.375
_cell_measurement_theta_min 2.5293
_cell_measurement_wavelength 0.71073
_cell_volume 1626.83(6)
_computing_cell_refinement
;
CrysAlis RED, Oxford Diffraction Ltd.,
Version 1.171.32.5 (release 08-05-2007 CrysAlis171 .NET)
(compiled May 8 2007,13:10:02)
;
_computing_data_collection
;
CrysAlis CCD, Oxford Diffraction Ltd.,
Version 1.171.32.5 (release 08-05-2007 CrysAlis171 .NET)
(compiled May 8 2007,13:10:02)
;
_computing_data_reduction
;
CrysAlis RED, Oxford Diffraction Ltd.,
Version 1.171.32.5 (release 08-05-2007 CrysAlis171 .NET)
(compiled May 8 2007,13:10:02)
;
_computing_molecular_graphics 'Ortep-3 for Windows (Farrugia, 1997)'
_computing_publication_material 'WinGX publication routines (Farrugia, 1999)'
_computing_structure_refinement 'SHELXL-97 (Sheldrick, 1997)'
_computing_structure_solution 'SHELXS-86 (Sheldrick, 1986)'
_diffrn_ambient_temperature 100(2)
_diffrn_detector_area_resol_mean 8.3622
_diffrn_measured_fraction_theta_full 0.972
_diffrn_measured_fraction_theta_max 0.972
_diffrn_orient_matrix_UB_11 -0.0023615143
_diffrn_orient_matrix_UB_12 0.0478319269
_diffrn_orient_matrix_UB_13 0.0338721149
_diffrn_orient_matrix_UB_21 0.0133179744
_diffrn_orient_matrix_UB_22 0.0326651915
_diffrn_orient_matrix_UB_23 -0.0474935019
_diffrn_orient_matrix_UB_31 -0.0617441291
_diffrn_orient_matrix_UB_32 0.0052344172
_diffrn_orient_matrix_UB_33 -0.0133629364
_diffrn_radiation_monochromator graphite
_diffrn_radiation_probe x-ray
_diffrn_radiation_type MoK\a
_diffrn_radiation_wavelength 0.71073
_diffrn_reflns_av_R_equivalents 0.0311
_diffrn_reflns_av_unetI/netI 0.0389
_diffrn_reflns_limit_h_max 10
_diffrn_reflns_limit_h_min -14
_diffrn_reflns_limit_k_max 15
_diffrn_reflns_limit_k_min -15
_diffrn_reflns_limit_l_max 14
_diffrn_reflns_limit_l_min -14
_diffrn_reflns_number 21459
_diffrn_reflns_theta_full 26.37
_diffrn_reflns_theta_max 26.37
_diffrn_reflns_theta_min 2.97
_diffrn_source 'Enhance (Mo) X-ray Source'
_exptl_absorpt_coefficient_mu 0.522
_exptl_absorpt_correction_T_max 1
_exptl_absorpt_correction_T_min 0.96164
_exptl_absorpt_correction_type multi-scan
_exptl_absorpt_process_details
;
CrysAlis RED, Oxford Diffraction Ltd.,
Version 1.171.32.5 (release 08-05-2007 CrysAlis171 .NET)
(compiled May 8 2007,13:10:02)
Empirical absorption correction using spherical harmonics,
implemented in SCALE3 ABSPACK scaling algorithm.
;
_exptl_crystal_colour red
_exptl_crystal_density_diffrn 1.504
_exptl_crystal_density_method 'not measured'
_exptl_crystal_description prism
_exptl_crystal_F_000 752
_exptl_crystal_size_max 0.33
_exptl_crystal_size_mid 0.09
_exptl_crystal_size_min 0.09
_refine_diff_density_max 0.285
_refine_diff_density_min -0.25
_refine_diff_density_rms 0.052
_refine_ls_extinction_method none
_refine_ls_goodness_of_fit_ref 1.11
_refine_ls_hydrogen_treatment mixed
_refine_ls_matrix_type full
_refine_ls_number_parameters 322
_refine_ls_number_reflns 3234
_refine_ls_number_restraints 0
_refine_ls_restrained_S_all 1.11
_refine_ls_R_factor_all 0.0647
_refine_ls_R_factor_gt 0.0417
_refine_ls_shift/su_max 0
_refine_ls_shift/su_mean 0
_refine_ls_structure_factor_coef Fsqd
_refine_ls_weighting_details 'calc w=1/[\s^2^(Fo^2^)+(0.0247P)^2^+1.4140P] where P=(Fo^2^+2Fc^2^)/3'
_refine_ls_weighting_scheme calc
_refine_ls_wR_factor_gt 0.0839
_refine_ls_wR_factor_ref 0.0884
_reflns_number_gt 2353
_reflns_number_total 3234
_reflns_threshold_expression >2sigma(I)
_cod_data_source_file b902339a.txt
_cod_data_source_block dc100
_cod_original_sg_symbol_H-M 'P 21/n'
_cod_database_code 7104525

loop_
_symmetry_equiv_pos_as_xyz
'x, y, z'
'-x+1/2, y+1/2, -z+1/2'
'-x, -y, -z'
'x-1/2, -y-1/2, z-1/2'

loop_
_atom_site_label
_atom_site_type_symbol
_atom_site_fract_x
_atom_site_fract_y
_atom_site_fract_z
_atom_site_U_iso_or_equiv
_atom_site_adp_type
_atom_site_occupancy
_atom_site_symmetry_multiplicity
_atom_site_calc_flag
_atom_site_refinement_flags
_atom_site_disorder_assembly
_atom_site_disorder_group
C1 C 0.4495(2) 0.7521(2) 0.0318(2) 0.0333(6) Uani 1 1 d . A .
C2 C 0.4327(2) 0.6450(2) -0.0030(3) 0.0407(7) Uani 1 1 d . . .
C3 C 0.4558(3) 0.6175(2) -0.1126(3) 0.0396(7) Uani 1 1 d . . .
C4 C 0.4957(2) 0.6965(2) -0.1856(2) 0.0331(6) Uani 1 1 d . . .
C5 C 0.5095(2) 0.8023(2) -0.1448(2) 0.0281(6) Uani 1 1 d . A .
C6 C 0.5454(2) 0.8967(2) -0.2107(2) 0.0266(6) Uani 1 1 d . A .
C7 C 0.6083(2) 1.0116(2) -0.33547(19) 0.0268(5) Uani 1 1 d . A .
C8 C 0.6524(2) 1.0567(2) -0.4408(2) 0.0284(6) Uani 1 1 d . . .
C9 C 0.6949(2) 1.1631(2) -0.4462(2) 0.0338(6) Uani 1 1 d . . .
C10 C 0.7336(3) 1.2006(2) -0.5480(2) 0.0379(7) Uani 1 1 d . . .
C11 C 0.7302(2) 1.1322(2) -0.6404(2) 0.0376(7) Uani 1 1 d . . .
C12 C 0.6869(2) 1.0276(2) -0.6272(2) 0.0357(7) Uani 1 1 d . . .
C15 C 1.0920(2) 0.8434(2) -0.10019(19) 0.0261(6) Uani 1 1 d . . .
C16 C 1.0000 1.0000 0.0000 0.0228(7) Uani 1 2 d S . .
N3 N 0.6821(2) 0.98781(18) 0.03217(17) 0.0322(5) Uani 1 1 d . . .
C131 C 0.7793(13) 0.9867(10) -0.0010(8) 0.022(2) Uani 0.50 1 d P A 1
C141 C 0.8780(7) 0.9357(6) -0.1657(6) 0.027(2) Uiso 0.50 1 d P A 1
N81 N 0.8576(9) 0.9011(13) -0.2548(10) 0.032(2) Uani 0.50 1 d P A 1
N91 N 1.1568(5) 0.7768(6) -0.1151(5) 0.0304(15) Uani 0.50 1 d P B 1
C17 C 0.8892(4) 0.9769(4) -0.0535(4) 0.0241(11) Uani 0.50 1 d P A 1
C132 C 0.7789(12) 1.0114(9) 0.0303(8) 0.0159(19) Uani 0.50 1 d P A 2
C142 C 0.8920(6) 0.9106(6) -0.1645(6) 0.023(2) Uiso 0.50 1 d P B 2
N82 N 0.8219(10) 0.8993(13) -0.2322(11) 0.034(2) Uani 0.50 1 d P B 2
N92 N 1.1033(6) 0.7632(6) -0.1423(5) 0.0292(14) Uani 0.50 1 d P B 2
C18 C 0.8943(4) 1.0502(4) 0.0425(4) 0.0213(10) Uani 0.50 1 d P . 2
C19 C 0.9914(4) 0.9185(4) -0.0847(4) 0.0228(10) Uani 0.50 1 d P . 2
N1 N 0.48688(16) 0.83104(17) -0.03733(16) 0.0265(5) Uani 1 1 d . . .
N2 N 0.54063(16) 0.99690(17) -0.16813(15) 0.0262(4) Uani 1 1 d . . .
N4 N 0.57970(18) 1.07010(16) -0.24649(16) 0.0279(5) Uani 1 1 d . A .
N5 N 0.58722(18) 0.90303(16) -0.31613(17) 0.0283(5) Uani 1 1 d . . .
N6 N 0.6161(2) 0.81001(18) -0.3815(2) 0.0357(6) Uani 1 1 d . A .
N7 N 0.64725(18) 0.98843(18) -0.53007(16) 0.0323(5) Uani 1 1 d . . .
Fe Fe 0.5000 1.0000 0.0000 0.02325(15) Uani 1 2 d S . .
H1 H 0.435(2) 0.774(2) 0.106(2) 0.036(7) Uiso 1 1 d . . .
H1N H 0.612(2) 0.831(2) -0.451(3) 0.047(9) Uiso 1 1 d . . .
H2 H 0.407(2) 0.593(2) 0.051(2) 0.049(8) Uiso 1 1 d . . .
H2N H 0.701(3) 0.800(2) -0.361(2) 0.050(9) Uiso 1 1 d . . .
H3 H 0.446(2) 0.544(2) -0.140(2) 0.040(8) Uiso 1 1 d . . .
H4 H 0.510(2) 0.683(2) -0.263(2) 0.034(7) Uiso 1 1 d . . .
H5 H 0.683(2) 0.976(2) -0.686(2) 0.027(7) Uiso 1 1 d . . .
H6 H 0.755(3) 1.155(2) -0.707(3) 0.055(9) Uiso 1 1 d . . .
H7 H 0.763(2) 1.267(2) -0.559(2) 0.039(8) Uiso 1 1 d . . .
H8 H 0.696(2) 1.206(2) -0.389(2) 0.036(8) Uiso 1 1 d . . .

loop_
_atom_site_aniso_label
_atom_site_aniso_U_11
_atom_site_aniso_U_22
_atom_site_aniso_U_33
_atom_site_aniso_U_23
_atom_site_aniso_U_13
_atom_site_aniso_U_12
C1 0.0247(14) 0.0392(16) 0.0366(16) 0.0119(13) 0.0076(12) 0.0037(12)
C2 0.0323(17) 0.0391(17) 0.0512(19) 0.0221(15) 0.0107(13) 0.0044(13)
C3 0.0351(17) 0.0278(15) 0.0561(19) 0.0072(14) 0.0043(14) 0.0026(13)
C4 0.0312(15) 0.0321(15) 0.0360(16) 0.0039(12) 0.0003(12) 0.0041(12)
C5 0.0203(13) 0.0304(14) 0.0336(14) 0.0029(11) 0.0013(11) 0.0016(11)
C6 0.0239(14) 0.0304(15) 0.0255(13) -0.0003(11) 0.0012(10) 0.0009(11)
C7 0.0270(13) 0.0286(14) 0.0246(12) 0.0025(11) -0.0012(10) -0.0026(12)
C8 0.0262(14) 0.0332(15) 0.0258(13) 0.0041(11) -0.0029(11) -0.0006(11)
C9 0.0352(16) 0.0319(15) 0.0340(15) 0.0029(13) -0.0019(13) -0.0025(13)
C10 0.0374(17) 0.0346(16) 0.0419(17) 0.0113(14) 0.0049(13) -0.0062(14)
C11 0.0316(16) 0.0515(18) 0.0298(15) 0.0160(14) 0.0040(12) 0.0011(14)
C12 0.0326(15) 0.0485(19) 0.0262(14) 0.0030(13) 0.0019(12) 0.0003(13)
C15 0.0320(16) 0.0294(15) 0.0171(12) 0.0050(11) 0.0057(10) 0.0060(13)
C16 0.0253(18) 0.0266(17) 0.0167(15) 0.0075(16) 0.0033(13) 0.0047(17)
N3 0.0320(13) 0.0327(13) 0.0326(12) -0.0058(10) 0.0135(10) 0.0005(11)
C131 0.038(4) 0.018(5) 0.009(5) -0.005(3) 0.000(4) 0.003(4)
N81 0.024(6) 0.054(4) 0.018(5) -0.003(3) 0.002(3) 0.001(5)
N91 0.036(4) 0.037(3) 0.019(3) 0.005(2) 0.002(3) 0.011(3)
C17 0.022(3) 0.029(3) 0.021(2) -0.0002(19) 0.005(2) 0.004(2)
C132 0.024(4) 0.018(5) 0.006(5) -0.007(3) 0.001(4) 0.001(3)
N82 0.027(6) 0.049(4) 0.027(5) -0.005(4) 0.007(3) 0.002(5)
N92 0.031(4) 0.029(3) 0.028(3) -0.002(2) 0.000(3) 0.001(3)
C18 0.023(3) 0.027(2) 0.015(2) -0.0008(19) 0.0045(19) 0.001(2)
C19 0.024(3) 0.028(3) 0.016(2) 0.004(2) 0.002(2) 0.003(2)
N1 0.0164(10) 0.0358(12) 0.0275(11) 0.0080(9) 0.0021(9) 0.0026(9)
N2 0.0248(11) 0.0264(10) 0.0274(10) 0.0034(10) 0.0003(8) 0.0006(10)
N4 0.0284(12) 0.0280(11) 0.0271(12) 0.0041(9) 0.0000(9) -0.0013(9)
N5 0.0326(12) 0.0262(12) 0.0262(11) -0.0008(9) 0.0032(9) -0.0023(9)
N6 0.0521(18) 0.0292(12) 0.0260(13) -0.0040(10) 0.0079(11) -0.0024(11)
N7 0.0335(12) 0.0366(13) 0.0267(11) 0.0007(10) 0.0014(9) -0.0023(11)
Fe 0.0162(3) 0.0291(3) 0.0247(3) 0.0017(2) 0.00520(18) 0.0020(2)

loop_
_atom_type_symbol
_atom_type_description
_atom_type_scat_dispersion_real
_atom_type_scat_dispersion_imag
_atom_type_scat_source
C C 0.0033 0.0016 'International Tables Vol C Tables 4.2.6.8 and 6.1.1.4'
H H 0 0 'International Tables Vol C Tables 4.2.6.8 and 6.1.1.4'
N N 0.0061 0.0033 'International Tables Vol C Tables 4.2.6.8 and 6.1.1.4'
Fe Fe 0.3463 0.8444 'International Tables Vol C Tables 4.2.6.8 and 6.1.1.4'

loop_
_geom_angle_atom_site_label_1
_geom_angle_atom_site_label_2
_geom_angle_atom_site_label_3
_geom_angle
_geom_angle_site_symmetry_1
_geom_angle_site_symmetry_3
_geom_angle_publ_flag
N1 C1 C2 122.6(3) . . ?
C3 C2 C1 119.1(3) . . ?
C2 C3 C4 119.8(3) . . ?
C3 C4 C5 117.8(3) . . ?
N1 C5 C4 123.2(2) . . ?
N1 C5 C6 111.3(2) . . ?
C4 C5 C6 125.4(2) . . ?
N2 C6 N5 108.6(2) . . ?
N2 C6 C5 120.7(2) . . ?
N5 C6 C5 130.6(2) . . ?
N4 C7 N5 110.0(2) . . ?
N4 C7 C8 125.0(2) . . ?
N5 C7 C8 124.9(2) . . ?
N7 C8 C9 123.4(2) . . ?
N7 C8 C7 115.5(2) . . ?
C9 C8 C7 121.2(2) . . ?
C10 C9 C8 118.1(3) . . ?
C9 C10 C11 119.8(3) . . ?
C12 C11 C10 118.2(3) . . ?
N7 C12 C11 123.9(3) . . ?
N91 C15 N92 36.4(3) . . ?
N91 C15 C19 170.7(5) . . ?
N92 C15 C19 134.8(5) . . ?
N91 C15 C18 131.4(5) . 3_775 ?
N92 C15 C18 167.5(5) . 3_775 ?
C19 C15 C18 57.5(3) . 3_775 ?
C17 C16 C17 180.0000(10) . 3_775 ?
C17 C16 C19 120.1(3) . 3_775 ?
C17 C16 C19 59.9(3) 3_775 3_775 ?
C17 C16 C19 59.9(3) . . ?
C17 C16 C19 120.1(3) 3_775 . ?
C19 C16 C19 180.0(4) 3_775 . ?
C17 C16 C18 61.1(3) . . ?
C17 C16 C18 118.9(3) 3_775 . ?
C19 C16 C18 59.4(3) 3_775 . ?
C19 C16 C18 120.6(3) . . ?
C17 C16 C18 118.9(3) . 3_775 ?
C17 C16 C18 61.1(3) 3_775 3_775 ?
C19 C16 C18 120.6(3) 3_775 3_775 ?
C19 C16 C18 59.4(3) . 3_775 ?
C18 C16 C18 180.0000(10) . 3_775 ?
C132 N3 C131 23.9(5) . . ?
C132 N3 Fe 157.7(7) . . ?
C131 N3 Fe 149.7(6) . . ?
N3 C131 C17 171.7(9) . . ?
N81 C141 C17 173.4(8) . . ?
C131 C17 C16 123.9(5) . . ?
C131 C17 C141 113.1(6) . . ?
C16 C17 C141 122.9(4) . . ?
N3 C132 C18 171.4(8) . . ?
N82 C142 C19 173.8(9) . . ?
C132 C18 C19 164.9(6) . 3_775 ?
C132 C18 C16 126.8(5) . . ?
C19 C18 C16 59.4(3) 3_775 . ?
C132 C18 C15 115.7(5) . 3_775 ?
C19 C18 C15 61.1(3) 3_775 3_775 ?
C16 C18 C15 117.5(3) . 3_775 ?
C16 C19 C18 61.2(3) . 3_775 ?
C16 C19 C142 123.2(4) . . ?
C18 C19 C142 157.5(5) 3_775 . ?
C16 C19 C15 119.4(3) . . ?
C18 C19 C15 61.4(3) 3_775 . ?
C142 C19 C15 117.2(5) . . ?
C1 N1 C5 117.4(2) . . ?
C1 N1 Fe 126.45(18) . . ?
C5 N1 Fe 115.87(16) . . ?
C6 N2 N4 109.01(19) . . ?
C6 N2 Fe 113.49(16) . . ?
N4 N2 Fe 136.83(16) . . ?
C7 N4 N2 106.24(19) . . ?
C6 N5 C7 106.1(2) . . ?
C6 N5 N6 123.5(2) . . ?
C7 N5 N6 129.9(2) . . ?
C12 N7 C8 116.7(2) . . ?
N2 Fe N2 180.00(12) . 3_675 ?
N2 Fe N3 93.95(7) . 3_675 ?
N2 Fe N3 86.05(7) 3_675 3_675 ?
N2 Fe N3 86.05(7) . . ?
N2 Fe N3 93.95(7) 3_675 . ?
N3 Fe N3 180.00(12) 3_675 . ?
N2 Fe N1 101.82(8) . 3_675 ?
N2 Fe N1 78.18(8) 3_675 3_675 ?
N3 Fe N1 91.77(8) 3_675 3_675 ?
N3 Fe N1 88.23(8) . 3_675 ?
N2 Fe N1 78.18(8) . . ?
N2 Fe N1 101.82(8) 3_675 . ?
N3 Fe N1 88.23(8) 3_675 . ?
N3 Fe N1 91.77(8) . . ?
N1 Fe N1 180.00(10) 3_675 . ?

loop_
_geom_bond_atom_site_label_1
_geom_bond_atom_site_label_2
_geom_bond_distance
_geom_bond_site_symmetry_2
_geom_bond_publ_flag
C1 N1 1.342(3) . ?
C1 C2 1.382(4) . ?
C2 C3 1.375(4) . ?
C3 C4 1.381(4) . ?
C4 C5 1.386(4) . ?
C5 N1 1.354(3) . ?
C5 C6 1.456(3) . ?
C6 N2 1.325(3) . ?
C6 N5 1.352(3) . ?
C7 N4 1.322(3) . ?
C7 N5 1.367(3) . ?
C7 C8 1.465(3) . ?
C8 N7 1.348(3) . ?
C8 C9 1.386(4) . ?
C9 C10 1.374(4) . ?
C10 C11 1.378(4) . ?
C11 C12 1.377(4) . ?
C12 N7 1.337(3) . ?
C15 N91 1.108(7) . ?
C15 N92 1.108(7) . ?
C15 C19 1.471(5) . ?
C15 C18 1.474(5) 3_775 ?
C16 C17 1.409(5) . ?
C16 C17 1.409(5) 3_775 ?
C16 C19 1.415(5) 3_775 ?
C16 C19 1.415(5) . ?
C16 C18 1.441(4) . ?
C16 C18 1.441(4) 3_775 ?
N3 C132 1.126(14) . ?
N3 C131 1.172(14) . ?
N3 Fe 2.075(2) . ?
C131 C17 1.405(14) . ?
C141 N81 1.154(16) . ?
C141 C17 1.426(9) . ?
C132 C18 1.384(14) . ?
C142 N82 1.117(17) . ?
C142 C19 1.447(9) . ?
C18 C19 1.417(6) 3_775 ?
C18 C15 1.474(5) 3_775 ?
C19 C18 1.417(6) 3_775 ?
N1 Fe 2.114(2) . ?
N2 N4 1.371(3) . ?
N2 Fe 2.0600(18) . ?
N5 N6 1.418(3) . ?
Fe N2 2.0600(18) 3_675 ?
Fe N3 2.075(2) 3_675 ?
Fe N1 2.114(2) 3_675 ?
